data_7057392
loop_
_publ_author_name
'Pandey, Saurabh'
'Bansal, Deepak'
'Gupta, Rajeev'

_publ_section_title
;
 A metalloligand appended with benzimidazole rings: tetranuclear [CoZn3]
 and [CoCd3] complexes and their catalytic applications
;
_journal_issue 12
_journal_name_full 'New Journal of Chemistry'
_journal_page_first 9847
_journal_paper_doi 10.1039/C8NJ00734A
_journal_volume 42
_journal_year 2018
_chemical_formula_moiety 'C86 H60 Co2 N28 Na2 O10, 4(C H4 O)'
_chemical_formula_sum 'C90 H76 Co2 N28 Na2 O14'
_chemical_formula_weight 1937.62
_space_group_crystal_system monoclinic
_space_group_IT_number 14
_space_group_name_Hall '-P 2ybc'
_space_group_name_H-M_alt 'P 1 21/c 1'
_symmetry_space_group_name_Hall '-P 2ybc'
_symmetry_space_group_name_H-M 'P 1 21/c 1'
_atom_sites_solution_hydrogens mixed
_audit_creation_method SHELXL-2016/6
_audit_update_record
;
2018-04-05 deposited with the CCDC.
2018-05-08 downloaded from the CCDC.
;
_cell_angle_alpha 90
_cell_angle_beta 119.615(4)
_cell_angle_gamma 90
_cell_formula_units_Z 2
_cell_length_a 14.7170(8)
_cell_length_b 16.7634(11)
_cell_length_c 20.2352(14)
_cell_measurement_reflns_used 7638
_cell_measurement_temperature 293(2)
_cell_measurement_theta_max 24.999
_cell_measurement_theta_min 2.866
_cell_volume 4340.0(5)
_computing_cell_refinement 'CrysAlisPro, Oxford Diffraction Ltd.,'
_computing_data_collection 'CrysAlisPro, Oxford Diffraction Ltd.,'
_computing_data_reduction 'CrysAlisPro, Oxford Diffraction Ltd.,'
_computing_molecular_graphics 'WinGx v2014.1'
_computing_publication_material 'WinGx v2014.1'
_computing_structure_refinement 'SHELXL-2016/6 (Sheldrick, 2016)'
_computing_structure_solution 'SHELXL-2016/6 (Sheldrick, 2016)'
_diffrn_ambient_temperature 293(2)
_diffrn_measured_fraction_theta_full 0.998
_diffrn_measured_fraction_theta_max 0.998
_diffrn_measurement_device_type 'Xcalibur, Ruby, Gemini'
_diffrn_measurement_method '\w scans'
_diffrn_radiation_type MoK\a
_diffrn_radiation_wavelength 0.71073
_diffrn_reflns_av_R_equivalents 0.1653
_diffrn_reflns_av_unetI/netI 0.1620
_diffrn_reflns_Laue_measured_fraction_full 0.998
_diffrn_reflns_Laue_measured_fraction_max 0.998
_diffrn_reflns_limit_h_max 17
_diffrn_reflns_limit_h_min -17
_diffrn_reflns_limit_k_max 19
_diffrn_reflns_limit_k_min -19
_diffrn_reflns_limit_l_max 24
_diffrn_reflns_limit_l_min -24
_diffrn_reflns_number 42797
_diffrn_reflns_point_group_measured_fraction_full 0.998
_diffrn_reflns_point_group_measured_fraction_max 0.998
_diffrn_reflns_theta_full 24.999
_diffrn_reflns_theta_max 24.999
_diffrn_reflns_theta_min 2.866
_diffrn_source 'fine-focus sealed tube'
_exptl_absorpt_coefficient_mu 0.476
_exptl_absorpt_correction_type multi-scan
_exptl_absorpt_process_details sadabs
_exptl_crystal_colour red-brown
_exptl_crystal_density_diffrn 1.483
_exptl_crystal_description block
_exptl_crystal_F_000 2000
_exptl_crystal_size_max 0.220
_exptl_crystal_size_mid 0.190
_exptl_crystal_size_min 0.170
_exptl_transmission_factor_max 0.922
_exptl_transmission_factor_min 0.901
_refine_diff_density_max 0.544
_refine_diff_density_min -0.396
_refine_diff_density_rms 0.090
_refine_ls_extinction_method none
_refine_ls_goodness_of_fit_ref 0.987
_refine_ls_hydrogen_treatment mixed
_refine_ls_matrix_type full
_refine_ls_number_parameters 708
_refine_ls_number_reflns 7638
_refine_ls_number_restraints 2
_refine_ls_restrained_S_all 0.987
_refine_ls_R_factor_all 0.1430
_refine_ls_R_factor_gt 0.0705
_refine_ls_shift/su_max 0.001
_refine_ls_shift/su_mean 0.000
_refine_ls_structure_factor_coef Fsqd
_refine_ls_weighting_details 'w=1/[\s^2^(Fo^2^)] where P=(Fo^2^+2Fc^2^)/3'
_refine_ls_weighting_scheme calc
_refine_ls_wR_factor_gt 0.0877
_refine_ls_wR_factor_ref 0.1097
_reflns_Friedel_coverage 0.000
_reflns_number_gt 4259
_reflns_number_total 7638
_reflns_threshold_expression 'I > 2\s(I)'
_cod_data_source_file c8nj00734a2.cif
_cod_data_source_block 1
_cod_depositor_comments 'Adding full bibliography for 7057392--7057394.cif.'
_cod_database_code 7057392
_shelx_shelxl_version_number 2016/6
_shelx_space_group_comment
;
The symmetry employed for this shelxl refinement is uniquely defined
by the following loop, which should always be used as a source of
symmetry information in preference to the above space-group names.
They are only intended as comments.
;
_shelx_estimated_absorpt_t_min 0.902
_shelx_estimated_absorpt_t_max 0.923

loop_
_space_group_symop_operation_xyz
'x, y, z'
'-x, y+1/2, -z+1/2'
'-x, -y, -z'
'x, -y-1/2, z-1/2'

loop_
_atom_site_label
_atom_site_type_symbol
_atom_site_fract_x
_atom_site_fract_y
_atom_site_fract_z
_atom_site_U_iso_or_equiv
_atom_site_adp_type
_atom_site_occupancy
_atom_site_site_symmetry_order
_atom_site_calc_flag
_atom_site_refinement_flags_posn
_atom_site_refinement_flags_adp
C1 C 0.9844(4) 0.0971(3) 0.5245(3) 0.0237(12) Uani 1 1 d . .
C2 C 0.8940(3) 0.1160(3) 0.4473(3) 0.0217(12) Uani 1 1 d . .
C3 C 0.8862(4) 0.1036(3) 0.3769(3) 0.0290(14) Uani 1 1 d . .
C4 C 0.7942(4) 0.1227(3) 0.3128(3) 0.0347(15) Uani 1 1 d . .
C5 C 0.7134(4) 0.1582(3) 0.3182(3) 0.0318(14) Uani 1 1 d . .
C6 C 0.7257(4) 0.1709(3) 0.3902(3) 0.0240(12) Uani 1 1 d . .
C7 C 0.6491(4) 0.2073(3) 0.4098(3) 0.0238(12) Uani 1 1 d . .
C8 C 0.6288(4) 0.2417(3) 0.5150(3) 0.0227(12) Uani 1 1 d . .
C9 C 0.5409(4) 0.2704(3) 0.5698(3) 0.0230(12) Uani 1 1 d . .
C10 C 0.4786(4) 0.2699(4) 0.6033(3) 0.0307(14) Uani 1 1 d . .
C11 C 0.4644(4) 0.3418(4) 0.6307(3) 0.0398(16) Uani 1 1 d . .
C12 C 0.5109(4) 0.4113(4) 0.6261(4) 0.0418(17) Uani 1 1 d . .
C13 C 0.5743(4) 0.4133(4) 0.5939(3) 0.0387(16) Uani 1 1 d . .
C14 C 0.5876(4) 0.3412(3) 0.5659(3) 0.0266(13) Uani 1 1 d . .
C15 C 1.0361(4) 0.1030(3) 0.6553(3) 0.0205(12) Uani 1 1 d . .
C16 C 1.1140(4) 0.0633(3) 0.7751(3) 0.0236(12) Uani 1 1 d . .
C17 C 1.1475(4) 0.0258(3) 0.8441(3) 0.0311(14) Uani 1 1 d . .
C18 C 1.2326(4) 0.0590(4) 0.9062(3) 0.0358(15) Uani 1 1 d . .
C19 C 1.2850(4) 0.1250(4) 0.8984(3) 0.0388(16) Uani 1 1 d . .
C20 C 1.2529(4) 0.1607(3) 0.8294(3) 0.0307(14) Uani 1 1 d . .
C22 C 1.1647(4) 0.1296(3) 0.7659(3) 0.0245(13) Uani 1 1 d . .
C23 C 0.9172(4) 0.2835(3) 0.6461(3) 0.0231(12) Uani 1 1 d . .
C24 C 0.8858(3) 0.2247(3) 0.6854(3) 0.0200(12) Uani 1 1 d . .
C25 C 0.8974(4) 0.2304(3) 0.7574(3) 0.0299(14) Uani 1 1 d . .
C26 C 0.8526(4) 0.1734(3) 0.7809(3) 0.0333(15) Uani 1 1 d . .
C27 C 0.7984(4) 0.1095(4) 0.7340(3) 0.0307(14) Uani 1 1 d . .
C28 C 0.7904(3) 0.1060(3) 0.6630(3) 0.0204(12) Uani 1 1 d . .
C29 C 0.7325(3) 0.0442(3) 0.6026(3) 0.0219(12) Uani 1 1 d . .
C30 C 0.6905(4) 0.0114(3) 0.4780(3) 0.0211(12) Uani 1 1 d . .
C31 C 0.5631(4) -0.0373(3) 0.3759(3) 0.0252(13) Uani 1 1 d . .
C32 C 0.4670(4) -0.0616(3) 0.3166(3) 0.0315(14) Uani 1 1 d . .
C33 C 0.4652(4) -0.1000(3) 0.2550(3) 0.0367(15) Uani 1 1 d . .
C34 C 0.5556(4) -0.1126(3) 0.2516(3) 0.0346(15) Uani 1 1 d . .
C35 C 0.6515(4) -0.0888(3) 0.3097(3) 0.0353(15) Uani 1 1 d . .
H35 H 0.712443 -0.097413 0.307578 0.042 Uiso 1 1 calc R U
C36 C 0.6535(4) -0.0515(3) 0.3716(3) 0.0228(12) Uani 1 1 d . .
C37 C 0.8777(3) 0.3225(3) 0.5242(3) 0.0220(12) Uani 1 1 d . .
C38 C 0.8280(4) 0.4240(3) 0.4509(3) 0.0257(13) Uani 1 1 d . .
C39 C 0.7796(4) 0.4923(3) 0.4091(3) 0.0340(14) Uani 1 1 d . .
H39 H 0.715220 0.508748 0.402425 0.041 Uiso 1 1 calc R U
C40 C 0.8289(5) 0.5347(3) 0.3781(3) 0.0419(16) Uani 1 1 d . .
H40 H 0.798007 0.580839 0.350632 0.050 Uiso 1 1 calc R U
C41 C 0.9244(4) 0.5098(3) 0.3868(3) 0.0436(16) Uani 1 1 d . .
H41 H 0.955580 0.539946 0.364833 0.052 Uiso 1 1 calc R U
C42 C 0.9750(4) 0.4415(3) 0.4275(3) 0.0385(15) Uani 1 1 d . .
H42 H 1.038438 0.424666 0.432654 0.046 Uiso 1 1 calc R U
C43 C 0.9250(4) 0.4001(3) 0.4597(3) 0.0282(13) Uani 1 1 d . .
C51 C 0.1512(4) 0.1481(3) 0.3733(3) 0.0588(19) Uani 1 1 d . .
H51A H 0.128402 0.202391 0.360707 0.088 Uiso 1 1 calc R U
H51B H 0.215273 0.140824 0.372346 0.088 Uiso 1 1 calc R U
H51C H 0.162433 0.136070 0.423141 0.088 Uiso 1 1 calc R U
C202 C 0.3396(4) 0.1433(3) 0.2840(3) 0.0512(17) Uani 1 1 d . .
H20A H 0.313315 0.187811 0.249717 0.077 Uiso 1 1 calc R U
H20B H 0.282062 0.111903 0.279192 0.077 Uiso 1 1 calc R U
H20C H 0.383129 0.111049 0.271723 0.077 Uiso 1 1 calc R U
C211 C 0.2080(4) 0.2531(3) 0.0698(3) 0.064(2) Uani 1 1 d . .
H21A H 0.184664 0.301534 0.040883 0.095 Uiso 1 1 calc R U
H21B H 0.206901 0.210563 0.037708 0.095 Uiso 1 1 calc R U
H21C H 0.277882 0.260161 0.111172 0.095 Uiso 1 1 calc R U
Co1 Co 0.82097(5) 0.15588(4) 0.54556(4) 0.01905(18) Uani 1 1 d . .
N1 N 0.9589(3) 0.1076(2) 0.5796(2) 0.0198(10) Uani 1 1 d . .
N2 N 0.8137(3) 0.1490(2) 0.4515(2) 0.0178(9) Uani 1 1 d . .
N3 N 0.6834(3) 0.2020(2) 0.4844(2) 0.0219(10) Uani 1 1 d . .
N4 N 0.6443(3) 0.3206(2) 0.5301(2) 0.0293(11) Uani 1 1 d . .
H4 H 0.681790 0.351879 0.519682 0.035 Uiso 1 1 calc R U
N5 N 0.5678(3) 0.2072(2) 0.5374(2) 0.0241(10) Uani 1 1 d . .
N6 N 1.0311(3) 0.0482(3) 0.7030(2) 0.0244(11) Uani 1 1 d . .
N7 N 1.1140(3) 0.1537(2) 0.6901(2) 0.0231(10) Uani 1 1 d . .
N8 N 0.8828(3) 0.2611(2) 0.5736(2) 0.0196(10) Uani 1 1 d . .
N9 N 0.8332(3) 0.1626(2) 0.6417(2) 0.0173(9) Uani 1 1 d . .
N10 N 0.7528(3) 0.0538(2) 0.5447(2) 0.0193(9) Uani 1 1 d . .
N11 N 0.7340(3) -0.0203(2) 0.4381(2) 0.0219(11) Uani 1 1 d . .
N12 N 0.5876(3) 0.0030(2) 0.4436(2) 0.0244(10) Uani 1 1 d . .
N13 N 0.7990(3) 0.3736(2) 0.4912(2) 0.0250(10) Uani 1 1 d . .
N14 N 0.9535(3) 0.3325(2) 0.5056(2) 0.0244(10) Uani 1 1 d . .
Na2 Na 0.46550(14) 0.08869(11) 0.46549(11) 0.0302(5) Uani 1 1 d . .
O1 O 1.0702(2) 0.07519(19) 0.53273(18) 0.0290(9) Uani 1 1 d . .
O2 O 0.5663(2) 0.2376(2) 0.35998(18) 0.0320(9) Uani 1 1 d . .
O3 O 0.9614(2) 0.34663(19) 0.67658(17) 0.0308(9) Uani 1 1 d . .
O4 O 0.6759(2) -0.00584(19) 0.60911(18) 0.0293(9) Uani 1 1 d . .
O5 O 0.0735(3) 0.0962(2) 0.3194(2) 0.0439(11) Uani 1 1 d D .
O10 O 0.3995(3) 0.1718(2) 0.3604(2) 0.0356(10) Uani 1 1 d . .
O12 O 0.1411(3) 0.2341(2) 0.0989(2) 0.0438(11) Uani 1 1 d D .
H3 H 0.941(3) 0.080(3) 0.380(2) 0.033(16) Uiso 1 1 d . .
H4A H 0.791(3) 0.111(3) 0.264(2) 0.042(16) Uiso 1 1 d . .
H5 H 0.037(4) 0.119(4) 0.2721(19) 0.12(3) Uiso 1 1 d D .
H5A H 0.653(3) 0.172(3) 0.280(2) 0.030(16) Uiso 1 1 d . .
H8 H 1.027(5) 0.312(4) 0.527(3) 0.11(3) Uiso 1 1 d . .
H10 H 0.993(3) 0.008(3) 0.688(3) 0.029(16) Uiso 1 1 d . .
H10A H 0.457(5) 0.200(4) 0.367(3) 0.10(3) Uiso 1 1 d . .
H10D H 0.445(3) 0.224(3) 0.604(2) 0.026(14) Uiso 1 1 d . .
H11 H 0.427(3) 0.336(3) 0.654(2) 0.028(14) Uiso 1 1 d . .
H12D H 0.133(5) 0.270(3) 0.129(3) 0.11(3) Uiso 1 1 d D .
H12E H 0.507(3) 0.455(3) 0.649(3) 0.038(16) Uiso 1 1 d . .
H13 H 0.610(4) 0.462(3) 0.594(3) 0.08(2) Uiso 1 1 d . .
H13A H 0.797(4) -0.028(3) 0.449(3) 0.049(19) Uiso 1 1 d . .
H17 H 1.113(3) -0.020(3) 0.846(3) 0.046(18) Uiso 1 1 d . .
H18 H 1.263(3) 0.031(3) 0.955(2) 0.031(15) Uiso 1 1 d . .
H19 H 1.348(3) 0.146(3) 0.944(2) 0.042(16) Uiso 1 1 d . .
H20 H 1.284(3) 0.205(3) 0.820(2) 0.034(15) Uiso 1 1 d . .
H25 H 0.943(3) 0.275(2) 0.788(2) 0.015(12) Uiso 1 1 d . .
H26 H 0.863(3) 0.175(3) 0.829(2) 0.032(15) Uiso 1 1 d . .
H27 H 0.771(4) 0.069(3) 0.749(3) 0.050(18) Uiso 1 1 d . .
H32 H 0.406(3) -0.056(3) 0.319(2) 0.032(15) Uiso 1 1 d . .
H33 H 0.400(3) -0.122(3) 0.214(3) 0.044(16) Uiso 1 1 d . .
H34 H 0.551(3) -0.139(3) 0.205(2) 0.044(16) Uiso 1 1 d . .

loop_
_atom_site_aniso_label
_atom_site_aniso_U_11
_atom_site_aniso_U_22
_atom_site_aniso_U_33
_atom_site_aniso_U_23
_atom_site_aniso_U_13
_atom_site_aniso_U_12
C1 0.036(3) 0.012(3) 0.032(3) -0.002(2) 0.023(3) -0.007(2)
C2 0.016(3) 0.023(3) 0.029(3) -0.003(2) 0.013(3) -0.001(2)
C3 0.034(4) 0.030(4) 0.032(4) -0.001(3) 0.023(3) 0.003(3)
C4 0.045(4) 0.043(4) 0.026(4) -0.002(3) 0.025(3) 0.002(3)
C5 0.034(4) 0.033(4) 0.028(4) 0.001(3) 0.015(3) 0.001(3)
C6 0.023(3) 0.022(3) 0.026(3) 0.002(2) 0.012(3) -0.005(2)
C7 0.021(3) 0.018(3) 0.031(4) 0.002(3) 0.012(3) 0.000(2)
C8 0.021(3) 0.014(3) 0.023(3) -0.002(2) 0.003(3) 0.004(2)
C9 0.023(3) 0.018(3) 0.028(3) 0.001(2) 0.013(3) 0.001(2)
C10 0.024(3) 0.035(4) 0.037(4) -0.001(3) 0.018(3) -0.007(3)
C11 0.045(4) 0.047(4) 0.041(4) -0.013(3) 0.032(3) 0.000(3)
C12 0.037(4) 0.035(4) 0.055(4) -0.022(3) 0.024(3) -0.002(3)
C13 0.035(4) 0.033(4) 0.053(4) -0.014(3) 0.025(3) -0.005(3)
C14 0.023(3) 0.026(3) 0.032(3) -0.002(3) 0.015(3) 0.000(3)
C15 0.015(3) 0.022(3) 0.023(3) -0.003(2) 0.009(3) 0.005(2)
C16 0.017(3) 0.021(3) 0.027(3) -0.005(3) 0.007(3) 0.001(2)
C17 0.031(3) 0.032(4) 0.027(4) 0.011(3) 0.012(3) 0.007(3)
C18 0.033(4) 0.041(4) 0.026(4) 0.007(3) 0.009(3) 0.006(3)
C19 0.029(4) 0.049(4) 0.025(4) -0.014(3) 0.003(3) -0.003(3)
C20 0.025(3) 0.035(4) 0.029(4) -0.001(3) 0.010(3) -0.004(3)
C22 0.023(3) 0.020(3) 0.027(3) -0.001(2) 0.009(3) 0.003(2)
C23 0.022(3) 0.021(3) 0.029(3) 0.002(3) 0.015(3) 0.002(2)
C24 0.022(3) 0.016(3) 0.022(3) -0.002(2) 0.010(3) -0.001(2)
C25 0.036(3) 0.025(3) 0.028(4) -0.007(3) 0.015(3) -0.011(3)
C26 0.042(4) 0.040(4) 0.017(3) -0.001(3) 0.014(3) -0.004(3)
C27 0.024(3) 0.044(4) 0.028(4) 0.009(3) 0.015(3) -0.001(3)
C28 0.013(3) 0.023(3) 0.025(3) 0.004(2) 0.008(3) -0.002(2)
C29 0.018(3) 0.016(3) 0.027(3) 0.009(2) 0.007(3) 0.006(2)
C30 0.022(3) 0.013(3) 0.028(3) 0.002(2) 0.012(3) 0.002(2)
C31 0.020(3) 0.019(3) 0.033(4) 0.000(3) 0.010(3) -0.001(2)
C32 0.013(3) 0.039(4) 0.035(4) -0.004(3) 0.006(3) 0.001(3)
C33 0.031(4) 0.032(4) 0.034(4) -0.018(3) 0.006(3) -0.009(3)
C34 0.038(4) 0.034(4) 0.033(4) -0.009(3) 0.019(3) 0.000(3)
C35 0.029(3) 0.042(4) 0.035(4) -0.008(3) 0.015(3) 0.002(3)
C36 0.020(3) 0.018(3) 0.026(3) -0.003(2) 0.008(3) -0.003(2)
C37 0.012(3) 0.030(3) 0.020(3) -0.002(2) 0.005(3) -0.005(2)
C38 0.031(3) 0.022(3) 0.025(3) 0.000(2) 0.014(3) -0.005(3)
C39 0.036(3) 0.027(3) 0.030(3) 0.003(3) 0.009(3) 0.001(3)
C40 0.060(4) 0.029(4) 0.030(4) 0.007(3) 0.017(3) -0.007(3)
C41 0.051(4) 0.044(4) 0.032(4) 0.004(3) 0.017(3) -0.020(3)
C42 0.037(4) 0.047(4) 0.036(4) 0.000(3) 0.021(3) -0.014(3)
C43 0.025(3) 0.028(3) 0.030(3) -0.003(3) 0.012(3) -0.008(3)
C51 0.054(4) 0.049(5) 0.066(5) 0.010(4) 0.024(4) 0.003(4)
C202 0.056(4) 0.051(5) 0.039(4) -0.003(3) 0.017(3) -0.004(3)
C211 0.060(4) 0.055(5) 0.101(6) -0.007(4) 0.060(4) 0.002(4)
Co1 0.0186(4) 0.0187(4) 0.0210(4) -0.0001(3) 0.0107(3) -0.0001(3)
N1 0.020(2) 0.021(3) 0.021(3) -0.0016(19) 0.013(2) -0.0028(18)
N2 0.019(2) 0.016(2) 0.017(2) 0.0004(19) 0.009(2) -0.0048(19)
N3 0.023(2) 0.022(3) 0.022(3) -0.0016(19) 0.012(2) 0.0023(19)
N4 0.030(3) 0.021(3) 0.047(3) 0.002(2) 0.027(2) -0.003(2)
N5 0.020(2) 0.024(3) 0.032(3) 0.003(2) 0.015(2) 0.0024(19)
N6 0.027(3) 0.020(3) 0.029(3) 0.000(2) 0.015(2) -0.005(2)
N7 0.018(2) 0.021(2) 0.027(3) 0.005(2) 0.009(2) 0.003(2)
N8 0.023(2) 0.018(2) 0.022(3) 0.0009(19) 0.015(2) -0.0002(19)
N9 0.014(2) 0.014(2) 0.020(2) 0.0053(19) 0.0054(19) 0.0021(18)
N10 0.018(2) 0.023(3) 0.017(2) -0.0009(19) 0.009(2) -0.0008(19)
N11 0.018(3) 0.022(3) 0.028(3) -0.007(2) 0.014(2) 0.001(2)
N12 0.011(2) 0.034(3) 0.025(3) -0.006(2) 0.006(2) -0.0023(19)
N13 0.023(2) 0.025(3) 0.029(3) 0.006(2) 0.015(2) 0.000(2)
N14 0.027(3) 0.026(3) 0.026(3) -0.001(2) 0.017(2) -0.004(2)
Na2 0.0280(12) 0.0268(12) 0.0361(13) -0.0004(10) 0.0162(10) -0.0013(9)
O1 0.021(2) 0.033(2) 0.041(2) -0.0078(18) 0.0215(18) 0.0005(17)
O2 0.024(2) 0.038(2) 0.032(2) 0.0103(18) 0.0122(19) 0.0066(18)
O3 0.046(2) 0.019(2) 0.025(2) -0.0082(17) 0.0157(19) -0.0113(18)
O4 0.028(2) 0.026(2) 0.038(2) -0.0011(17) 0.0198(18) -0.0091(17)
O5 0.048(3) 0.037(3) 0.033(3) 0.006(2) 0.010(2) -0.018(2)
O10 0.030(2) 0.041(3) 0.031(2) 0.0012(19) 0.012(2) -0.005(2)
O12 0.037(2) 0.044(3) 0.058(3) -0.013(2) 0.029(2) -0.006(2)

loop_
_atom_type_symbol
_atom_type_description
_atom_type_scat_dispersion_real
_atom_type_scat_dispersion_imag
_atom_type_scat_source
C C 0.0033 0.0016 'International Tables Vol C Tables 4.2.6.8 and 6.1.1.4'
H H 0.0000 0.0000 'International Tables Vol C Tables 4.2.6.8 and 6.1.1.4'
Co Co 0.3494 0.9721 'International Tables Vol C Tables 4.2.6.8 and 6.1.1.4'
N N 0.0061 0.0033 'International Tables Vol C Tables 4.2.6.8 and 6.1.1.4'
Na Na 0.0362 0.0249 'International Tables Vol C Tables 4.2.6.8 and 6.1.1.4'
O O 0.0106 0.0060 'International Tables Vol C Tables 4.2.6.8 and 6.1.1.4'

loop_
_geom_angle_atom_site_label_1
_geom_angle_atom_site_label_2
_geom_angle_atom_site_label_3
_geom_angle
_geom_angle_site_symmetry_1
_geom_angle_site_symmetry_3
O1 C1 N1 127.2(5) . .
O1 C1 C2 121.4(4) . .
N1 C1 C2 111.4(4) . .
N2 C2 C3 119.8(5) . .
N2 C2 C1 112.1(4) . .
C3 C2 C1 128.1(4) . .
C4 C3 C2 118.6(5) . .
C4 C3 H3 128(3) . .
C2 C3 H3 113(3) . .
C3 C4 C5 120.8(5) . .
C3 C4 H4A 116(3) . .
C5 C4 H4A 124(3) . .
C4 C5 C6 118.5(5) . .
C4 C5 H5A 126(3) . .
C6 C5 H5A 116(3) . .
N2 C6 C5 119.8(5) . .
N2 C6 C7 112.4(4) . .
C5 C6 C7 127.8(5) . .
O2 C7 N3 127.9(5) . .
O2 C7 C6 121.1(5) . .
N3 C7 C6 111.0(4) . .
N5 C8 N4 114.7(4) . .
N5 C8 N3 125.3(4) . .
N4 C8 N3 119.7(4) . .
C10 C9 C14 119.8(5) . .
C10 C9 N5 129.3(5) . .
C14 C9 N5 110.9(4) . .
C9 C10 C11 117.3(5) . .
C9 C10 H10D 120(3) . .
C11 C10 H10D 123(3) . .
C12 C11 C10 122.1(5) . .
C12 C11 H11 126(3) . .
C10 C11 H11 112(3) . .
C11 C12 C13 121.8(6) . .
C11 C12 H12E 120(3) . .
C13 C12 H12E 118(3) . .
C12 C13 C14 115.9(6) . .
C12 C13 H13 121(3) . .
C14 C13 H13 123(3) . .
C13 C14 N4 132.1(5) . .
C13 C14 C9 123.1(5) . .
N4 C14 C9 104.9(4) . .
N7 C15 N6 113.3(4) . .
N7 C15 N1 125.2(5) . .
N6 C15 N1 121.3(4) . .
C17 C16 N6 132.1(5) . .
C17 C16 C22 123.2(5) . .
N6 C16 C22 104.7(4) . .
C18 C17 C16 116.6(5) . .
C18 C17 H17 124(3) . .
C16 C17 H17 119(3) . .
C17 C18 C19 121.2(5) . .
C17 C18 H18 119(3) . .
C19 C18 H18 119(3) . .
C20 C19 C18 121.9(5) . .
C20 C19 H19 119(3) . .
C18 C19 H19 119(3) . .
C19 C20 C22 117.9(5) . .
C19 C20 H20 126(3) . .
C22 C20 H20 116(3) . .
N7 C22 C20 130.7(5) . .
N7 C22 C16 110.2(4) . .
C20 C22 C16 119.1(5) . .
O3 C23 N8 127.1(5) . .
O3 C23 C24 122.1(5) . .
N8 C23 C24 110.6(4) . .
N9 C24 C25 118.6(5) . .
N9 C24 C23 113.4(4) . .
C25 C24 C23 127.7(5) . .
C26 C25 C24 119.1(5) . .
C26 C25 H25 127(2) . .
C24 C25 H25 113(2) . .
C25 C26 C27 120.8(5) . .
C25 C26 H26 120(3) . .
C27 C26 H26 119(3) . .
C28 C27 C26 117.8(5) . .
C28 C27 H27 119(3) . .
C26 C27 H27 123(3) . .
N9 C28 C27 119.9(5) . .
N9 C28 C29 113.4(4) . .
C27 C28 C29 126.7(5) . .
O4 C29 N10 128.4(5) . .
O4 C29 C28 121.5(4) . .
N10 C29 C28 110.1(4) . .
N12 C30 N11 113.3(4) . .
N12 C30 N10 126.7(4) . .
N11 C30 N10 119.7(4) . .
C32 C31 C36 119.4(5) . .
C32 C31 N12 130.1(5) . .
C36 C31 N12 110.4(4) . .
C31 C32 C33 118.0(5) . .
C31 C32 H32 121(3) . .
C33 C32 H32 120(3) . .
C34 C33 C32 121.5(5) . .
C34 C33 H33 118(3) . .
C32 C33 H33 120(3) . .
C35 C34 C33 121.3(5) . .
C35 C34 H34 119(3) . .
C33 C34 H34 119(3) . .
C34 C35 C36 117.2(5) . .
C34 C35 H35 121.4 . .
C36 C35 H35 121.4 . .
N11 C36 C35 132.5(5) . .
N11 C36 C31 105.0(4) . .
C35 C36 C31 122.5(5) . .
N13 C37 N14 114.5(4) . .
N13 C37 N8 123.7(4) . .
N14 C37 N8 121.8(4) . .
N13 C38 C39 130.4(5) . .
N13 C38 C43 110.0(4) . .
C39 C38 C43 119.5(5) . .
C40 C39 C38 118.5(5) . .
C40 C39 H39 120.8 . .
C38 C39 H39 120.8 . .
C39 C40 C41 121.2(5) . .
C39 C40 H40 119.4 . .
C41 C40 H40 119.4 . .
C40 C41 C42 122.3(5) . .
C40 C41 H41 118.9 . .
C42 C41 H41 118.9 . .
C43 C42 C41 115.9(5) . .
C43 C42 H42 122.1 . .
C41 C42 H42 122.1 . .
C42 C43 N14 131.9(5) . .
C42 C43 C38 122.7(5) . .
N14 C43 C38 105.5(4) . .
O5 C51 H51A 109.5 . .
O5 C51 H51B 109.5 . .
H51A C51 H51B 109.5 . .
O5 C51 H51C 109.5 . .
H51A C51 H51C 109.5 . .
H51B C51 H51C 109.5 . .
O10 C202 H20A 109.5 . .
O10 C202 H20B 109.5 . .
H20A C202 H20B 109.5 . .
O10 C202 H20C 109.5 . .
H20A C202 H20C 109.5 . .
H20B C202 H20C 109.5 . .
O12 C211 H21A 109.5 . .
O12 C211 H21B 109.5 . .
H21A C211 H21B 109.5 . .
O12 C211 H21C 109.5 . .
H21A C211 H21C 109.5 . .
H21B C211 H21C 109.5 . .
N2 Co1 N9 178.07(15) . .
N2 Co1 N8 97.93(16) . .
N9 Co1 N8 81.40(16) . .
N2 Co1 N3 81.79(16) . .
N9 Co1 N3 100.01(15) . .
N8 Co1 N3 90.87(16) . .
N2 Co1 N1 81.97(16) . .
N9 Co1 N1 96.22(15) . .
N8 Co1 N1 91.03(15) . .
N3 Co1 N1 163.76(16) . .
N2 Co1 N10 99.50(15) . .
N9 Co1 N10 81.28(16) . .
N8 Co1 N10 162.28(16) . .
N3 Co1 N10 88.48(15) . .
N1 Co1 N10 94.52(15) . .
C1 N1 C15 119.5(4) . .
C1 N1 Co1 115.1(3) . .
C15 N1 Co1 123.4(3) . .
C6 N2 C2 122.5(4) . .
C6 N2 Co1 118.4(3) . .
C2 N2 Co1 118.9(3) . .
C7 N3 C8 119.2(4) . .
C7 N3 Co1 116.1(3) . .
C8 N3 Co1 123.7(3) . .
C8 N4 C14 106.5(4) . .
C8 N4 H4 126.8 . .
C14 N4 H4 126.8 . .
C8 N5 C9 103.1(4) . .
C8 N5 Na2 117.8(3) . .
C9 N5 Na2 130.5(3) . .
C15 N6 C16 107.2(4) . .
C15 N6 H10 124(3) . .
C16 N6 H10 127(3) . .
C15 N7 C22 104.6(4) . .
C23 N8 C37 115.4(4) . .
C23 N8 Co1 116.2(3) . .
C37 N8 Co1 127.1(3) . .
C28 N9 C24 123.7(4) . .
C28 N9 Co1 118.8(3) . .
C24 N9 Co1 117.5(3) . .
C29 N10 C30 117.1(4) . .
C29 N10 Co1 115.0(3) . .
C30 N10 Co1 122.5(3) . .
C30 N11 C36 107.3(4) . .
C30 N11 H13A 132(3) . .
C36 N11 H13A 120(3) . .
C30 N12 C31 103.9(4) . .
C30 N12 Na2 125.4(3) . .
C31 N12 Na2 126.0(3) . .
C30 N12 Na2 109.3(3) . 3_656
C31 N12 Na2 110.9(3) . 3_656
Na2 N12 Na2 74.91(12) . 3_656
C37 N13 C38 104.2(4) . .
C37 N14 C43 105.7(4) . .
C37 N14 H8 135(3) . .
C43 N14 H8 118(3) . .
O10 Na2 O4 85.92(14) . 3_656
O10 Na2 N5 85.09(14) . .
O4 Na2 N5 160.89(14) 3_656 .
O10 Na2 N12 101.22(14) . .
O4 Na2 N12 91.89(13) 3_656 .
N5 Na2 N12 106.38(13) . .
O10 Na2 N12 144.09(14) . 3_656
O4 Na2 N12 69.34(12) 3_656 3_656
N5 Na2 N12 109.92(14) . 3_656
N12 Na2 N12 105.09(12) . 3_656
O10 Na2 Na2 148.31(14) . 3_656
O4 Na2 Na2 73.78(10) 3_656 3_656
N5 Na2 Na2 120.89(13) . 3_656
N12 Na2 Na2 56.55(10) . 3_656
N12 Na2 Na2 48.54(9) 3_656 3_656
C29 O4 Na2 140.3(3) . 3_656
C51 O5 H5 113(4) . .
C202 O10 Na2 123.1(3) . .
C202 O10 H10A 111(4) . .
Na2 O10 H10A 104(4) . .
C211 O12 H12D 120(4) . .

loop_
_geom_bond_atom_site_label_1
_geom_bond_atom_site_label_2
_geom_bond_distance
_geom_bond_site_symmetry_2
C1 O1 1.244(5) .
C1 N1 1.354(5) .
C1 C2 1.502(6) .
C2 N2 1.346(5) .
C2 C3 1.387(6) .
C3 C4 1.373(7) .
C3 H3 0.88(4) .
C4 C5 1.381(7) .
C4 H4A 0.98(4) .
C5 C6 1.394(6) .
C5 H5A 0.87(4) .
C6 N2 1.328(5) .
C6 C7 1.496(6) .
C7 O2 1.243(5) .
C7 N3 1.338(5) .
C8 N5 1.322(6) .
C8 N4 1.351(5) .
C8 N3 1.402(5) .
C9 C10 1.385(6) .
C9 C14 1.393(6) .
C9 N5 1.401(5) .
C10 C11 1.384(7) .
C10 H10D 0.92(4) .
C11 C12 1.378(8) .
C11 H11 0.90(4) .
C12 C13 1.378(7) .
C12 H12E 0.89(4) .
C13 C14 1.389(7) .
C13 H13 0.97(5) .
C14 N4 1.392(5) .
C15 N7 1.317(5) .
C15 N6 1.360(6) .
C15 N1 1.387(5) .
C16 C17 1.381(6) .
C16 N6 1.387(6) .
C16 C22 1.401(6) .
C17 C18 1.379(7) .
C17 H17 0.93(5) .
C18 C19 1.401(7) .
C18 H18 0.98(4) .
C19 C20 1.370(7) .
C19 H19 0.99(4) .
C20 C22 1.399(6) .
C20 H20 0.94(4) .
C22 N7 1.394(5) .
C23 O3 1.236(5) .
C23 N8 1.348(5) .
C23 C24 1.475(6) .
C24 N9 1.338(5) .
C24 C25 1.385(6) .
C25 C26 1.372(7) .
C25 H25 0.99(4) .
C26 C27 1.390(7) .
C26 H26 0.91(4) .
C27 C28 1.383(6) .
C27 H27 0.92(5) .
C28 N9 1.324(5) .
C28 C29 1.504(6) .
C29 O4 1.234(5) .
C29 N10 1.355(5) .
C30 N12 1.324(5) .
C30 N11 1.362(6) .
C30 N10 1.394(5) .
C31 C32 1.389(6) .
C31 C36 1.395(6) .
C31 N12 1.405(6) .
C32 C33 1.391(7) .
C32 H32 0.92(4) .
C33 C34 1.381(7) .
C33 H33 0.98(4) .
C34 C35 1.376(6) .
C34 H34 1.01(4) .
C35 C36 1.388(6) .
C35 H35 0.9300 .
C36 N11 1.383(6) .
C37 N13 1.326(5) .
C37 N14 1.351(5) .
C37 N8 1.411(5) .
C38 N13 1.379(5) .
C38 C39 1.391(6) .
C38 C43 1.408(6) .
C39 C40 1.371(7) .
C39 H39 0.9300 .
C40 C41 1.390(7) .
C40 H40 0.9300 .
C41 C42 1.392(7) .
C41 H41 0.9300 .
C42 C43 1.386(6) .
C42 H42 0.9300 .
C43 N14 1.392(6) .
C51 O5 1.421(6) .
C51 H51A 0.9600 .
C51 H51B 0.9600 .
C51 H51C 0.9600 .
C202 O10 1.432(6) .
C202 H20A 0.9600 .
C202 H20B 0.9600 .
C202 H20C 0.9600 .
C211 O12 1.409(6) .
C211 H21A 0.9600 .
C211 H21B 0.9600 .
C211 H21C 0.9600 .
Co1 N2 1.856(4) .
Co1 N9 1.866(4) .
Co1 N8 1.937(4) .
Co1 N3 1.936(4) .
Co1 N1 1.966(4) .
Co1 N10 1.979(4) .
N4 H4 0.8600 .
N5 Na2 2.483(4) .
N6 H10 0.84(4) .
N11 H13A 0.84(4) .
N12 Na2 2.506(4) .
N12 Na2 2.790(4) 3_656
N14 H8 1.01(6) .
Na2 O10 2.316(4) .
Na2 O4 2.331(3) 3_656
Na2 Na2 3.228(4) 3_656
O5 H5 0.91(2) .
O10 H10A 0.92(6) .
O12 H12D 0.91(2) .

loop_
_geom_torsion_atom_site_label_1
_geom_torsion_atom_site_label_2
_geom_torsion_atom_site_label_3
_geom_torsion_atom_site_label_4
_geom_torsion
_geom_torsion_site_symmetry_4
O1 C1 C2 N2 -171.3(4) .
N1 C1 C2 N2 8.3(6) .
O1 C1 C2 C3 8.5(8) .
N1 C1 C2 C3 -171.9(5) .
N2 C2 C3 C4 -2.6(8) .
C1 C2 C3 C4 177.6(5) .
C2 C3 C4 C5 4.1(8) .
C3 C4 C5 C6 -2.9(9) .
C4 C5 C6 N2 0.1(8) .
C4 C5 C6 C7 -179.4(5) .
N2 C6 C7 O2 173.6(4) .
C5 C6 C7 O2 -6.9(8) .
N2 C6 C7 N3 -6.2(6) .
C5 C6 C7 N3 173.3(5) .
C14 C9 C10 C11 1.0(8) .
N5 C9 C10 C11 -179.7(5) .
C9 C10 C11 C12 -0.8(9) .
C10 C11 C12 C13 0.0(10) .
C11 C12 C13 C14 0.5(9) .
C12 C13 C14 N4 179.7(5) .
C12 C13 C14 C9 -0.3(8) .
C10 C9 C14 C13 -0.4(8) .
N5 C9 C14 C13 -179.9(5) .
C10 C9 C14 N4 179.5(4) .
N5 C9 C14 N4 0.0(5) .
N6 C16 C17 C18 -177.9(5) .
C22 C16 C17 C18 2.7(8) .
C16 C17 C18 C19 -3.1(8) .
C17 C18 C19 C20 1.7(9) .
C18 C19 C20 C22 0.4(8) .
C19 C20 C22 N7 179.2(5) .
C19 C20 C22 C16 -0.8(8) .
C17 C16 C22 N7 179.2(4) .
N6 C16 C22 N7 -0.3(5) .
C17 C16 C22 C20 -0.8(8) .
N6 C16 C22 C20 179.7(4) .
O3 C23 C24 N9 176.0(4) .
N8 C23 C24 N9 1.4(6) .
O3 C23 C24 C25 1.5(8) .
N8 C23 C24 C25 -173.2(5) .
N9 C24 C25 C26 -1.6(7) .
C23 C24 C25 C26 172.7(5) .
C24 C25 C26 C27 1.6(8) .
C25 C26 C27 C28 -0.7(8) .
C26 C27 C28 N9 -0.3(7) .
C26 C27 C28 C29 -177.7(5) .
N9 C28 C29 O4 -169.5(4) .
C27 C28 C29 O4 8.0(7) .
N9 C28 C29 N10 10.3(5) .
C27 C28 C29 N10 -172.2(5) .
C36 C31 C32 C33 0.4(8) .
N12 C31 C32 C33 179.1(5) .
C31 C32 C33 C34 -1.1(9) .
C32 C33 C34 C35 1.0(9) .
C33 C34 C35 C36 -0.1(8) .
C34 C35 C36 N11 -179.6(5) .
C34 C35 C36 C31 -0.6(8) .
C32 C31 C36 N11 179.7(4) .
N12 C31 C36 N11 0.8(5) .
C32 C31 C36 C35 0.4(8) .
N12 C31 C36 C35 -178.5(5) .
N13 C38 C39 C40 176.0(5) .
C43 C38 C39 C40 -0.5(8) .
C38 C39 C40 C41 1.0(8) .
C39 C40 C41 C42 -0.3(9) .
C40 C41 C42 C43 -0.9(8) .
C41 C42 C43 N14 -177.1(5) .
C41 C42 C43 C38 1.4(8) .
N13 C38 C43 C42 -177.9(5) .
C39 C38 C43 C42 -0.7(8) .
N13 C38 C43 N14 0.9(6) .
C39 C38 C43 N14 178.1(4) .
O1 C1 N1 C15 7.8(7) .
C2 C1 N1 C15 -171.8(4) .
O1 C1 N1 Co1 172.5(4) .
C2 C1 N1 Co1 -7.1(5) .
N7 C15 N1 C1 66.7(6) .
N6 C15 N1 C1 -120.2(5) .
N7 C15 N1 Co1 -96.7(5) .
N6 C15 N1 Co1 76.4(5) .
C5 C6 N2 C2 1.5(7) .
C7 C6 N2 C2 -179.0(4) .
C5 C6 N2 Co1 -172.9(4) .
C7 C6 N2 Co1 6.6(5) .
C3 C2 N2 C6 -0.2(7) .
C1 C2 N2 C6 179.6(4) .
C3 C2 N2 Co1 174.1(4) .
C1 C2 N2 Co1 -6.0(5) .
N8 Co1 N2 C6 -93.7(3) .
N3 Co1 N2 C6 -3.9(3) .
N1 Co1 N2 C6 176.4(4) .
N10 Co1 N2 C6 83.1(4) .
N8 Co1 N2 C2 91.8(3) .
N3 Co1 N2 C2 -178.5(4) .
N1 Co1 N2 C2 1.8(3) .
N10 Co1 N2 C2 -91.4(3) .
O2 C7 N3 C8 -7.8(8) .
C6 C7 N3 C8 171.9(4) .
O2 C7 N3 Co1 -176.5(4) .
C6 C7 N3 Co1 3.3(5) .
N5 C8 N3 C7 105.7(6) .
N4 C8 N3 C7 -80.6(6) .
N5 C8 N3 Co1 -86.5(5) .
N4 C8 N3 Co1 87.2(5) .
N5 C8 N4 C14 -0.3(6) .
N3 C8 N4 C14 -174.7(4) .
C13 C14 N4 C8 -179.9(6) .
C9 C14 N4 C8 0.2(5) .
N4 C8 N5 C9 0.4(5) .
N3 C8 N5 C9 174.3(4) .
N4 C8 N5 Na2 151.5(3) .
N3 C8 N5 Na2 -34.5(6) .
C10 C9 N5 C8 -179.7(5) .
C14 C9 N5 C8 -0.2(5) .
C10 C9 N5 Na2 34.4(7) .
C14 C9 N5 Na2 -146.1(3) .
N7 C15 N6 C16 -1.1(6) .
N1 C15 N6 C16 -175.0(4) .
C17 C16 N6 C15 -178.7(5) .
C22 C16 N6 C15 0.8(5) .
N6 C15 N7 C22 0.9(5) .
N1 C15 N7 C22 174.5(4) .
C20 C22 N7 C15 179.7(5) .
C16 C22 N7 C15 -0.3(5) .
O3 C23 N8 C37 -13.9(7) .
C24 C23 N8 C37 160.4(4) .
O3 C23 N8 Co1 177.9(4) .
C24 C23 N8 Co1 -7.8(5) .
N13 C37 N8 C23 -82.0(6) .
N14 C37 N8 C23 99.3(5) .
N13 C37 N8 Co1 84.7(5) .
N14 C37 N8 Co1 -94.0(5) .
C27 C28 N9 C24 0.3(7) .
C29 C28 N9 C24 178.0(4) .
C27 C28 N9 Co1 179.9(3) .
C29 C28 N9 Co1 -2.4(5) .
C25 C24 N9 C28 0.6(7) .
C23 C24 N9 C28 -174.5(4) .
C25 C24 N9 Co1 -179.0(3) .
C23 C24 N9 Co1 5.9(5) .
N8 Co1 N9 C28 172.4(3) .
N3 Co1 N9 C28 83.0(3) .
N1 Co1 N9 C28 -97.5(3) .
N10 Co1 N9 C28 -3.9(3) .
N8 Co1 N9 C24 -8.0(3) .
N3 Co1 N9 C24 -97.4(3) .
N1 Co1 N9 C24 82.1(3) .
N10 Co1 N9 C24 175.7(3) .
O4 C29 N10 C30 11.6(7) .
C28 C29 N10 C30 -168.3(4) .
O4 C29 N10 Co1 166.5(4) .
C28 C29 N10 Co1 -13.4(5) .
N12 C30 N10 C29 44.1(7) .
N11 C30 N10 C29 -142.1(4) .
N12 C30 N10 Co1 -108.8(5) .
N11 C30 N10 Co1 65.0(5) .
N12 C30 N11 C36 0.6(6) .
N10 C30 N11 C36 -174.0(4) .
C35 C36 N11 C30 178.4(5) .
C31 C36 N11 C30 -0.8(5) .
N11 C30 N12 C31 -0.1(5) .
N10 C30 N12 C31 174.1(4) .
N11 C30 N12 Na2 -156.7(3) .
N10 C30 N12 Na2 17.4(7) .
N11 C30 N12 Na2 118.4(4) 3_656
N10 C30 N12 Na2 -67.5(5) 3_656
C32 C31 N12 C30 -179.2(5) .
C36 C31 N12 C30 -0.4(5) .
C32 C31 N12 Na2 -22.8(7) .
C36 C31 N12 Na2 156.0(3) .
C32 C31 N12 Na2 63.4(6) 3_656
C36 C31 N12 Na2 -117.8(4) 3_656
N14 C37 N13 C38 -3.4(6) .
N8 C37 N13 C38 177.8(4) .
C39 C38 N13 C37 -175.4(5) .
C43 C38 N13 C37 1.4(5) .
N13 C37 N14 C43 4.1(6) .
N8 C37 N14 C43 -177.1(4) .
C42 C43 N14 C37 175.8(5) .
C38 C43 N14 C37 -2.8(5) .
N10 C29 O4 Na2 -23.1(8) 3_656
C28 C29 O4 Na2 156.7(3) 3_656
